data_2008864
loop_
_publ_author_name
'Viktor Vr\'abel'
'J\'an Garaj'
'J\'ulius Siv\'y'
'Drahom\'ir Oktavec'

_publ_section_title
;
 Polymeric triamminetetrakis(\m-cyano)dicuprate(I)copper(II)
;
_journal_issue 9
_journal_name_full 'Acta Crystallographica Section C'
_journal_page_first 1381
_journal_page_last 1383
_journal_paper_doi 10.1107/S0108270199007477
_journal_volume 55
_journal_year 1999
_chemical_formula_iupac '[Cu3 (C1 N1)4 (N1 H3)3]'
_chemical_formula_moiety 'C4 H9 Cu3 N7'
_chemical_formula_sum 'C4 H9 Cu3 N7'
_chemical_formula_weight 345.80
_chemical_name_systematic
;
[Tetra(mu-cyano)-tris(ammonium)-dicuprate(I)-cupper(II)]~\\infty~
;
_space_group_IT_number 14
_symmetry_cell_setting monoclinic
_symmetry_space_group_name_Hall '-P 2yn'
_symmetry_space_group_name_H-M 'P 1 21/n 1'
_cell_angle_alpha 90.00
_cell_angle_beta 99.82(5)
_cell_angle_gamma 90.00
_cell_formula_units_Z 4
_cell_length_a 9.435(6)
_cell_length_b 12.605(4)
_cell_length_c 9.481(5)
_cell_measurement_reflns_used 25
_cell_measurement_temperature 293(2)
_cell_measurement_theta_max 18.6
_cell_measurement_theta_min 7.3
_cell_volume 1111.0(10)
_computing_cell_refinement 'P2~1~ Diffractometer Control Software'
_computing_data_collection 'P2~1~ Diffractometer Control Software (Syntex, 1973)'
_computing_data_reduction 'XP21 (Pavel\<c\'ik, 1987)'
_computing_molecular_graphics 'ORTEPII (Johnson, 1976)'
_computing_publication_material SHELXL93
_computing_structure_refinement 'SHELXL93 (Sheldrick, 1993)'
_computing_structure_solution 'SHELXS86 (Sheldrick, 1990)'
_diffrn_ambient_temperature 293(2)
_diffrn_measurement_device 'Syntex P2~1~'
_diffrn_measurement_method \q/2\q
_diffrn_radiation_monochromator graphite
_diffrn_radiation_source 'fine-focus sealed tube'
_diffrn_radiation_type MoK\a
_diffrn_radiation_wavelength 0.71069
_diffrn_reflns_av_sigmaI/netI 0.0651
_diffrn_reflns_limit_h_max 12
_diffrn_reflns_limit_h_min 0
_diffrn_reflns_limit_k_max 16
_diffrn_reflns_limit_k_min 0
_diffrn_reflns_limit_l_max 12
_diffrn_reflns_limit_l_min -12
_diffrn_reflns_number 2581
_diffrn_reflns_theta_max 27.60
_diffrn_reflns_theta_min 2.71
_diffrn_standards_decay_% 0
_diffrn_standards_interval_time 100
_diffrn_standards_number 2
_exptl_absorpt_coefficient_mu 5.663
_exptl_absorpt_correction_T_max 0.322
_exptl_absorpt_correction_T_min 0.258
_exptl_absorpt_correction_type '\y scan (North et al., 1968)'
_exptl_crystal_colour blue-green
_exptl_crystal_density_diffrn 2.067
_exptl_crystal_density_meas 2.080(10)
_exptl_crystal_density_method 'flotation in bromoform-trichlorethane'
_exptl_crystal_description block
_exptl_crystal_F_000 676
_exptl_crystal_size_max 0.3
_exptl_crystal_size_mid 0.2
_exptl_crystal_size_min 0.2
_refine_diff_density_max 0.417
_refine_diff_density_min -0.422
_refine_ls_extinction_method none
_refine_ls_goodness_of_fit_all 0.905
_refine_ls_goodness_of_fit_obs 1.144
_refine_ls_hydrogen_treatment refall
_refine_ls_matrix_type full
_refine_ls_number_parameters 140
_refine_ls_number_reflns 2581
_refine_ls_number_restraints 0
_refine_ls_restrained_S_all 0.905
_refine_ls_restrained_S_obs 1.144
_refine_ls_R_factor_all 0.111
_refine_ls_R_factor_obs 0.048
_refine_ls_shift/esd_max 0.009
_refine_ls_shift/esd_mean 0.001
_refine_ls_structure_factor_coef Fsqd
_refine_ls_weighting_details 'w = 1/[\s^2^(Fo^2^)+(0.0140P)^2^] where P = (Fo^2^+2Fc^2^)/3'
_refine_ls_weighting_scheme calc
_refine_ls_wR_factor_all 0.096
_refine_ls_wR_factor_obs 0.085
_reflns_number_observed 1332
_reflns_number_total 2581
_reflns_observed_criterion I>2\s(I)
_cod_data_source_file bm1284.cif
_cod_data_source_block bm1284
_cod_depositor_comments
;
The following automatic conversions were performed:

'_refine_ls_weighting_scheme' value 'calc w =
1/[\s^2^(Fo^2^)+(0.0140P)^2^] where P = (Fo^2^+2Fc^2^)/3' was changed
to 'calc'. New tag '_refine_ls_weighting_details' was created. The
value of the new tag was set to 'w = 1/[\s^2^(Fo^2^)+(0.0140P)^2^]
where P = (Fo^2^+2Fc^2^)/3'.

Automatic conversion script
Id: cif_fix_values 3143 2015-03-26 13:38:13Z robertas 
;
_cod_original_sg_symbol_H-M 'P 21/n'
_cod_database_code 2008864

loop_
_symmetry_equiv_pos_as_xyz
'x, y, z'
'-x+1/2, y+1/2, -z+1/2'
'-x, -y, -z'
'x-1/2, -y-1/2, z-1/2'

loop_
_atom_site_aniso_label
_atom_site_aniso_U_11
_atom_site_aniso_U_22
_atom_site_aniso_U_33
_atom_site_aniso_U_12
_atom_site_aniso_U_13
_atom_site_aniso_U_23
Cu1 0.0613(6) 0.0503(5) 0.0968(7) 0.0019(4) -0.0154(5) 0.0071(5)
Cu2 0.0962(7) 0.0500(5) 0.0646(6) 0.0080(5) -0.0182(5) 0.0001(5)
Cu3 0.0436(4) 0.0449(4) 0.0464(4) 0.0001(4) 0.0062(3) 0.0007(4)
N1 0.076(4) 0.069(4) 0.059(4) 0.003(4) 0.004(3) 0.006(4)
N2 0.081(4) 0.058(4) 0.089(5) 0.013(4) -0.004(4) -0.003(4)
N3 0.072(4) 0.067(4) 0.057(4) -0.003(3) 0.004(3) 0.009(3)
N4 0.058(4) 0.067(4) 0.069(4) -0.013(3) 0.011(3) 0.007(3)
N5 0.066(4) 0.073(4) 0.063(4) -0.006(4) 0.018(3) 0.013(3)
N6 0.039(5) 0.068(8) 0.056(6) -0.032(5) 0.021(5) -0.003(6)
N66 0.060(7) 0.072(8) 0.055(7) -0.005(6) 0.025(5) 0.037(6)
N8 0.093(5) 0.069(4) 0.100(5) -0.004(4) 0.041(4) 0.012(4)
C1 0.052(4) 0.031(3) 0.070(4) -0.003(3) -0.005(3) -0.006(3)
C2 0.057(4) 0.046(4) 0.064(4) 0.002(3) -0.010(3) 0.001(3)
C3 0.048(4) 0.043(4) 0.068(4) -0.008(3) -0.016(3) 0.004(4)
C4 0.052(4) 0.056(4) 0.056(4) 0.001(4) -0.006(3) -0.009(4)

loop_
_atom_site_label
_atom_site_fract_x
_atom_site_fract_y
_atom_site_fract_z
_atom_site_U_iso_or_equiv
_atom_site_thermal_displace_type
_atom_site_calc_flag
_atom_site_refinement_flags
_atom_site_occupancy
_atom_site_disorder_group
_atom_site_type_symbol
Cu1 0.62118(10) 0.44499(7) 0.47109(11) 0.0729(3) Uani d . 1 . Cu
Cu2 0.53092(11) 0.05536(7) 0.37805(10) 0.0740(3) Uani d . 1 . Cu
Cu3 0.43463(8) 0.70316(6) 0.06574(8) 0.0451(2) Uani d . 1 . Cu
N1 0.5699(7) 0.2073(5) 0.4145(6) 0.069(2) Uani d . 1 . N
N2 0.3823(7) 0.0359(5) 0.2128(7) 0.078(2) Uani d . 1 . N
N3 0.5289(7) 0.6051(5) 0.2299(6) 0.066(2) Uani d . 1 . N
N4 0.2703(6) 0.6042(5) -0.0284(6) 0.065(2) Uani d . 1 . N
N5 0.5653(6) 0.6499(5) -0.0640(6) 0.067(2) Uani d . 1 . N
H5A 0.539(4) 0.677(3) -0.1510(16) 0.100 Uiso calc R 1 . H
H5B 0.560(4) 0.5795(6) -0.069(5) 0.100 Uiso calc R 1 . H
H5C 0.6553(10) 0.669(4) -0.030(3) 0.100 Uiso calc R 1 . H
N6 0.5731(10) 0.8228(8) 0.1194(11) 0.053(3) Uani d P 0.50 . N
H6A 0.651(4) 0.7989(17) 0.178(8) 0.079 Uiso calc PR 0.50 . H
H6B 0.531(3) 0.873(3) 0.163(9) 0.079 Uiso calc PR 0.50 . H
H6C 0.599(7) 0.849(5) 0.0407(14) 0.079 Uiso calc PR 0.50 . H
N66 0.3791(11) 0.8271(9) -0.0718(11) 0.060(3) Uani d P 0.50 . N
H66A 0.353(10) 0.882(3) -0.024(2) 0.090 Uiso calc PR 0.50 . H
H66B 0.306(7) 0.808(3) -0.139(6) 0.090 Uiso calc PR 0.50 . H
H66C 0.454(3) 0.845(5) -0.112(8) 0.090 Uiso calc PR 0.50 . H
N8 0.3055(8) 0.7681(5) 0.1925(8) 0.084(2) Uani d . 1 . N
H8A 0.321(5) 0.736(4) 0.278(2) 0.127 Uiso calc R 1 . H
H8B 0.2139(8) 0.760(5) 0.152(3) 0.127 Uiso calc R 1 . H
H8C 0.325(5) 0.8370(12) 0.204(6) 0.127 Uiso calc R 1 . H
C1 0.5858(7) 0.2943(5) 0.4361(7) 0.053(2) Uani d . 1 . C
C2 0.7879(7) 0.4645(5) 0.6175(8) 0.058(2) Uani d . 1 . C
C3 0.5581(7) 0.5487(5) 0.3203(8) 0.056(2) Uani d . 1 . C
C4 0.6771(7) -0.0484(6) 0.4433(7) 0.056(2) Uani d . 1 . C

loop_
_atom_type_symbol
_atom_type_description
_atom_type_scat_dispersion_real
_atom_type_scat_dispersion_imag
_atom_type_scat_source
Cu Cu 0.3201 1.2651 'International Tables Vol C Tables 4.2.6.8 and 6.1.1.4'
N N 0.0061 0.0033 'International Tables Vol C Tables 4.2.6.8 and 6.1.1.4'
C C 0.0033 0.0016 'International Tables Vol C Tables 4.2.6.8 and 6.1.1.4'
H H 0.0000 0.0000 'International Tables Vol C Tables 4.2.6.8 and 6.1.1.4'

loop_
_geom_angle_atom_site_label_1
_geom_angle_atom_site_label_2
_geom_angle_atom_site_label_3
_geom_angle_site_symmetry_1
_geom_angle_site_symmetry_3
_geom_angle
_geom_angle_publ_flag
C2 Cu1 C1 . . 110.0(3) ?
C2 Cu1 C3 . . 123.4(3) ?
C1 Cu1 C3 . . 120.4(3) ?
C2 Cu1 Cu1 . 3_666 112.8(2) ?
C1 Cu1 Cu1 . 3_666 113.2(2) ?
C3 Cu1 Cu1 . 3_666 69.9(2) ?
C4 Cu2 N2 . . 123.7(3) ?
C4 Cu2 N1 . . 120.2(3) ?
N2 Cu2 N1 . . 110.7(3) ?
C4 Cu2 Cu2 . 3_656 68.9(2) ?
N2 Cu2 Cu2 . 3_656 112.0(2) ?
N1 Cu2 Cu2 . 3_656 113.1(2) ?
N5 Cu3 N6 . . 88.0(3) yes
N5 Cu3 N8 . . 175.7(2) yes
N6 Cu3 N8 . . 88.7(3) yes
N5 Cu3 N66 . . 89.0(3) yes
N6 Cu3 N66 . . 70.8(4) ?
N8 Cu3 N66 . . 87.4(4) yes
N5 Cu3 N3 . . 91.8(2) ?
N6 Cu3 N3 . . 94.7(4) yes
N8 Cu3 N3 . . 91.2(3) ?
N66 Cu3 N3 . . 165.4(4) ?
N5 Cu3 N4 . . 91.6(2) ?
N6 Cu3 N4 . . 166.2(4) yes
N8 Cu3 N4 . . 91.0(3) ?
N66 Cu3 N4 . . 95.4(4) yes
N3 Cu3 N4 . . 99.1(2) ?
C1 N1 Cu2 . . 176.8(6) yes
C2 N2 Cu2 4_565 . 172.2(7) yes
C3 N3 Cu3 . . 169.1(6) ?
C4 N4 Cu3 4_565 . 168.4(6) ?
Cu3 N5 H5A . . 109.5(2) ?
Cu3 N5 H5B . . 109.5(2) ?
H5A N5 H5B . . 109.5 ?
Cu3 N5 H5C . . 109.5(2) ?
H5A N5 H5C . . 109.5 ?
H5B N5 H5C . . 109.5 ?
Cu3 N6 H6A . . 109.5(3) ?
Cu3 N6 H6B . . 109.5(3) ?
H6A N6 H6B . . 109.5 ?
Cu3 N6 H6C . . 109.5(3) ?
H6A N6 H6C . . 109.5 ?
H6B N6 H6C . . 109.5 ?
Cu3 N66 H66A . . 109.5(3) ?
Cu3 N66 H66B . . 109.5(3) ?
H66A N66 H66B . . 109.5 ?
Cu3 N66 H66C . . 109.5(3) ?
H66A N66 H66C . . 109.5 ?
H66B N66 H66C . . 109.5 ?
Cu3 N8 H8A . . 109.5(2) ?
Cu3 N8 H8B . . 109.5(2) ?
H8A N8 H8B . . 109.5 ?
Cu3 N8 H8C . . 109.5(2) ?
H8A N8 H8C . . 109.5 ?
H8B N8 H8C . . 109.5 ?
N1 C1 Cu1 . . 177.6(7) yes
N2 C2 Cu1 4_666 . 171.0(7) ?
N3 C3 Cu1 . . 175.4(7) yes
N4 C4 Cu2 4_666 . 172.8(7) ?

loop_
_geom_bond_atom_site_label_1
_geom_bond_atom_site_label_2
_geom_bond_site_symmetry_2
_geom_bond_distance
_geom_bond_publ_flag
Cu1 C2 . 1.928(7) yes
Cu1 C1 . 1.947(7) yes
Cu1 C3 . 1.954(7) yes
Cu1 Cu1 3_666 2.807(2) ?
Cu2 C4 . 1.925(7) yes
Cu2 N2 . 1.932(7) yes
Cu2 N1 . 1.970(7) yes
Cu2 Cu2 3_656 2.845(2) ?
Cu3 N5 . 2.000(6) yes
Cu3 N6 . 2.003(9) yes
Cu3 N8 . 2.025(6) yes
Cu3 N66 . 2.045(10) yes
Cu3 N3 . 2.066(6) yes
Cu3 N4 . 2.070(6) yes
N1 C1 . 1.121(8) ?
N2 C2 4_565 1.155(8) ?
N3 C3 . 1.111(8) ?
N4 C4 4_565 1.122(8) ?
N5 H5A . 0.89 ?
N5 H5B . 0.89 ?
N5 H5C . 0.89 ?
N6 H6A . 0.89 ?
N6 H6B . 0.89 ?
N6 H6C . 0.89 ?
N66 H66A . 0.89 ?
N66 H66B . 0.89 ?
N66 H66C . 0.89 ?
N8 H8A . 0.89 ?
N8 H8B . 0.89 ?
N8 H8C . 0.89 ?
C2 N2 4_666 1.155(8) ?
C4 N4 4_666 1.122(8) ?

loop_
_geom_torsion_atom_site_label_1
_geom_torsion_atom_site_label_2
_geom_torsion_atom_site_label_3
_geom_torsion_atom_site_label_4
_geom_torsion_site_symmetry_1
_geom_torsion_site_symmetry_4
_geom_torsion
C4 Cu2 N1 C1 . . -144.(11)
N2 Cu2 N1 C1 . . 62.(11)
Cu2 Cu2 N1 C1 3_656 . -65.(11)
C4 Cu2 N2 C2 . 4_565 180.(5)
N1 Cu2 N2 C2 . 4_565 -26.(5)
Cu2 Cu2 N2 C2 3_656 4_565 101.(5)
N5 Cu3 N3 C3 . . -134.(3)
N6 Cu3 N3 C3 . . 138.(3)
N8 Cu3 N3 C3 . . 49.(3)
N66 Cu3 N3 C3 . . 133.(3)
N4 Cu3 N3 C3 . . -42.(3)
N5 Cu3 N4 C4 . 4_565 141.(3)
N6 Cu3 N4 C4 . 4_565 -131.(3)
N8 Cu3 N4 C4 . 4_565 -43.(3)
N66 Cu3 N4 C4 . 4_565 -130.(3)
N3 Cu3 N4 C4 . 4_565 49.(3)
Cu2 N1 C1 Cu1 . . -171.(7)
C2 Cu1 C1 N1 . . -62.(15)
C3 Cu1 C1 N1 . . 91.(15)
Cu1 Cu1 C1 N1 3_666 . 171.(15)
C1 Cu1 C2 N2 . 4_666 -33.(5)
C3 Cu1 C2 N2 . 4_666 174.(4)
Cu1 Cu1 C2 N2 3_666 4_666 94.(5)
Cu3 N3 C3 Cu1 . . 137.(6)
C2 Cu1 C3 N3 . . 81.(8)
C1 Cu1 C3 N3 . . -68.(8)
Cu1 Cu1 C3 N3 3_666 . -174.(8)
N2 Cu2 C4 N4 . 4_666 87.(5)
N1 Cu2 C4 N4 . 4_666 -65.(5)
Cu2 Cu2 C4 N4 3_656 4_666 -170.(5)
